data_2310747
loop_
_publ_author_name
'W\"olfel, Alexander'
'Dorscht, Philipp'
'Lichtenberg, Frank'
'van Smaalen, Sander'

_publ_section_title
;
 Anisotropic thermal expansion of La(n)(Ti,Fe)(n)O(3n + 2) (n = 5 and 6)
;
_journal_coden_ASTM ACSBDA
_journal_coeditor_code BP5048
_journal_issue 2
_journal_name_full
;
 Acta Crystallographica, Section B: Structural Science, Crystal
 Engineering and Materials
;
_journal_page_first 137
_journal_page_last 144
_journal_paper_doi 10.1107/S2052519213003126
_journal_volume 69
_journal_year 2013
_chemical_formula_sum 'Fe0.571 La3.429 O11.429 Ti2.858'
_chemical_formula_weight 827.9
_space_group_IT_number 14
_space_group_ssg_name X21/b(\a\b0)00
_symmetry_cell_setting monoclinic
_symmetry_space_group_name_Hall '-P 2ybc (-1/4*x+1/2*z,1/2*x,y)'
_symmetry_space_group_name_H-M 'P 1 21/c 1 (2*c,2*a+c,b)'
_cell_angle_alpha 90
_cell_angle_beta 90
_cell_angle_gamma 89.990(16)
_cell_formula_units_Z 1
_cell_length_a 7.8339(19)
_cell_length_b 5.2752(13)
_cell_length_c 5.5520(18)
_cell_measurement_reflns_used 0
_cell_measurement_temperature 320
_cell_modulation_dimension 1
_cell_volume 229.44(11)
_diffrn_ambient_temperature 320
_diffrn_detector 'MarResearch Mar345'
_diffrn_measured_fraction_theta_full 0.98
_diffrn_measured_fraction_theta_max 0.89
_diffrn_measurement_device 'Image-Plate diffractometer'
_diffrn_measurement_device_type 'MarResearch Mar345dtb'
_diffrn_measurement_method 'Rotating, \f scans'
_diffrn_radiation_monochromator graphite
_diffrn_radiation_probe x-ray
_diffrn_radiation_source 'rotating anode X-ray tube'
_diffrn_radiation_type 'Mo K\a'
_diffrn_radiation_wavelength 0.71069
_diffrn_reflns_av_R_equivalents 0.0464
_diffrn_reflns_av_sigmaI/netI 0.0364
_diffrn_reflns_limit_h_max 13
_diffrn_reflns_limit_h_min -13
_diffrn_reflns_limit_index_m_1_max 7
_diffrn_reflns_limit_index_m_1_min -7
_diffrn_reflns_limit_k_max 9
_diffrn_reflns_limit_k_min -9
_diffrn_reflns_limit_l_max 8
_diffrn_reflns_limit_l_min -8
_diffrn_reflns_number 52264
_diffrn_reflns_theta_full 32.93
_diffrn_reflns_theta_max 38.58
_diffrn_reflns_theta_min 2.21
_diffrn_source_current 75
_diffrn_source_voltage 55
_diffrn_standards_number 0
_exptl_absorpt_coefficient_mu 18.89
_exptl_absorpt_correction_T_max 0.7476
_exptl_absorpt_correction_T_min 0.3526
_exptl_absorpt_correction_type numerical
_exptl_absorpt_process_details 'SADABS (version 2008/1)'
_exptl_crystal_colour 'metallic gray'
_exptl_crystal_density_diffrn 5.9898
_exptl_crystal_description 'thick plate'
_exptl_crystal_F_000 366
_exptl_crystal_size_max 0.12
_exptl_crystal_size_mid 0.08
_exptl_crystal_size_min 0.005
_refine_diff_density_max 18.21
_refine_diff_density_min -5.15
_refine_ls_extinction_method none
_refine_ls_goodness_of_fit_gt 3.35
_refine_ls_goodness_of_fit_ref 3.25
_refine_ls_number_constraints 8
_refine_ls_number_parameters 161
_refine_ls_number_reflns 11906
_refine_ls_number_restraints 0
_refine_ls_R_factor_all 0.0671
_refine_ls_R_factor_gt 0.0620
_refine_ls_shift/su_max 0.0089
_refine_ls_shift/su_mean 0.0005
_refine_ls_structure_factor_coef F
_refine_ls_weighting_details w=1/(\s^2^(F)+0.0001F^2^)
_refine_ls_weighting_scheme sigma
_refine_ls_wR_factor_gt 0.0829
_refine_ls_wR_factor_ref 0.0836
_reflns_number_gt 10996
_reflns_number_total 11906
_reflns_threshold_expression I>3\s(I)
_cod_data_source_file bp5048sup1.cif
_cod_data_source_block n6_320K
_cod_original_cell_volume 229.44(10)
_cod_database_code 2310747
_jana_cell_commen_supercell_matrix_1_1 1
_jana_cell_commen_supercell_matrix_1_2 0
_jana_cell_commen_supercell_matrix_1_3 0
_jana_cell_commen_supercell_matrix_2_1 0
_jana_cell_commen_supercell_matrix_2_2 14
_jana_cell_commen_supercell_matrix_2_3 0
_jana_cell_commen_supercell_matrix_3_1 0
_jana_cell_commen_supercell_matrix_3_2 0
_jana_cell_commen_supercell_matrix_3_3 1
_jana_cell_commen_t_section_1 0.018

loop_
_space_group_symop_id
_space_group_symop_operation_xyz
1 x,y,z
2 -x+0.25,-y,z+0.5
3 x+0.25,y+0.5,z
4 -x+0.5,-y+0.5,z+0.5
5 x+0.5,y,z
6 -x+0.75,-y,z+0.5
7 x+0.75,y+0.5,z
8 -x,-y+0.5,z+0.5
9 -x,-y,-z
10 x+0.25,y,-z+0.5
11 -x+0.25,-y+0.5,-z
12 x+0.5,y+0.5,-z+0.5
13 -x+0.5,-y,-z
14 x+0.75,y,-z+0.5
15 -x+0.75,-y+0.5,-z
16 x,y+0.5,-z+0.5

loop_
_space_group_symop_ssg_id
_space_group_symop_ssg_operation_algebraic
1 x1,x2,x3,x4
2 -x1+1/4,-x2,x3+1/2,-x4+1/4
3 -x1,-x2,-x3,-x4+1/2
4 x1,x2+1/2,-x3+1/2,x4
5 x1+3/4,x2+1/2,x3,x4+1/4
6 -x1,-x2+1/2,x3+1/2,-x4+1/2
7 -x1+3/4,-x2+1/2,-x3,-x4+3/4
8 x1+3/4,x2,-x3+1/2,x4+1/4
9 x1+1/2,x2,x3,x4+1/2
10 -x1+3/4,-x2,x3+1/2,-x4+3/4
11 -x1+1/2,-x2,-x3,-x4
12 x1+1/2,x2+1/2,-x3+1/2,x4+1/2
13 x1+1/4,x2+1/2,x3,x4+3/4
14 -x1+1/2,-x2+1/2,x3+1/2,-x4
15 -x1+1/4,-x2+1/2,-x3,-x4+1/4
16 x1+1/4,x2,-x3+1/2,x4+3/4

loop_
_atom_site_label
_atom_site_type_symbol
_atom_site_fract_x
_atom_site_fract_y
_atom_site_fract_z
_atom_site_adp_type
_atom_site_U_iso_or_equiv
_atom_site_symmetry_multiplicity
_atom_site_occupancy
_atom_site_calc_flag
La1 La -0.00022(2) -0.01726(4) 0.00253(4) Uani 0.00792(6) 16 0.1429 d
La2 La -0.00164(10) 0.29585(9) -0.08961(14) Uani 0.00848(9) 16 0.0357 d
La3 La -0.00237(11) -0.23353(11) 0.05001(15) Uani 0.01473(13) 16 0.0357 d
Ti11 Ti 0.25 0 0.5 Uani 0.00551(19) 8 0.023(2) d
Fe11 Fe 0.25 0 0.5 Uani 0.00551(19) 8 0.048(2) d
Ti12 Ti 0.25 0 0.5 Uani 0.00551(19) 16 0.0282(10) d
Fe12 Fe 0.25 0 0.5 Uani 0.00551(19) 16 0.0075(10) d
Ti13 Ti 0.25 0 0.5 Uani 0.00551(19) 16 0.0352(9) d
Fe13 Fe 0.25 0 0.5 Uani 0.00551(19) 16 0.0005(9) d
Ti21 Ti 0.75 0 0.5 Uani 0.00526(19) 8 0.024(2) d
Fe21 Fe 0.75 0 0.5 Uani 0.00526(19) 8 0.048(2) d
Ti22 Ti 0.75 0 0.5 Uani 0.00526(19) 16 0.0281(10) d
Fe22 Fe 0.75 0 0.5 Uani 0.00526(19) 16 0.0077(10) d
Ti23 Ti 0.75 0 0.5 Uani 0.00526(19) 16 0.0343(9) d
Fe23 Fe 0.75 0 0.5 Uani 0.00526(19) 16 0.0014(9) d
O1 O -0.0004(3) 0.0066(4) 0.5559(5) Uani 0.0102(5) 16 0.2143 d
O2 O 0.2255(3) 0.2153(4) 0.2099(4) Uani 0.0095(5) 16 0.25 d
O3 O 0.7756(3) 0.2088(4) 0.2060(4) Uani 0.0092(5) 16 0.25 d

loop_
_atom_site_aniso_label
_atom_site_aniso_type_symbol
_atom_site_aniso_U_11
_atom_site_aniso_U_22
_atom_site_aniso_U_33
_atom_site_aniso_U_12
_atom_site_aniso_U_13
_atom_site_aniso_U_23
La1 La 0.00441(11) 0.01285(9) 0.00649(14) 0.00010(9) -0.00006(12) -0.00165(7)
La2 La 0.00316(13) 0.01693(15) 0.0054(2) -0.00020(18) -0.00080(16) -0.00203(14)
La3 La 0.00331(15) 0.0276(2) 0.0133(3) -0.0001(2) -0.0001(2) -0.00712(17)
Ti11 Ti 0.0046(3) 0.0091(2) 0.0029(4) -0.0025(5) -0.0017(5) 0.00001(19)
Fe11 Fe 0.0046(3) 0.0091(2) 0.0029(4) -0.0025(5) -0.0017(5) 0.00001(19)
Ti12 Ti 0.0046(3) 0.0091(2) 0.0029(4) -0.0025(5) -0.0017(5) 0.00001(19)
Fe12 Fe 0.0046(3) 0.0091(2) 0.0029(4) -0.0025(5) -0.0017(5) 0.00001(19)
Ti13 Ti 0.0046(3) 0.0091(2) 0.0029(4) -0.0025(5) -0.0017(5) 0.00001(19)
Fe13 Fe 0.0046(3) 0.0091(2) 0.0029(4) -0.0025(5) -0.0017(5) 0.00001(19)
Ti21 Ti 0.0042(3) 0.0090(2) 0.0027(4) -0.0026(5) -0.0015(5) 0.00051(19)
Fe21 Fe 0.0042(3) 0.0090(2) 0.0027(4) -0.0026(5) -0.0015(5) 0.00051(19)
Ti22 Ti 0.0042(3) 0.0090(2) 0.0027(4) -0.0026(5) -0.0015(5) 0.00051(19)
Fe22 Fe 0.0042(3) 0.0090(2) 0.0027(4) -0.0026(5) -0.0015(5) 0.00051(19)
Ti23 Ti 0.0042(3) 0.0090(2) 0.0027(4) -0.0026(5) -0.0015(5) 0.00051(19)
Fe23 Fe 0.0042(3) 0.0090(2) 0.0027(4) -0.0026(5) -0.0015(5) 0.00051(19)
O1 O 0.0014(7) 0.0176(8) 0.0115(11) 0.0005(8) 0.0002(6) 0.0004(7)
O2 O 0.0092(10) 0.0154(8) 0.0039(9) -0.0014(7) 0.0000(7) 0.0028(7)
O3 O 0.0082(10) 0.0141(8) 0.0053(10) 0.0005(6) 0.0008(7) 0.0026(6)

loop_
_atom_site_displace_Fourier_atom_site_label
_atom_site_displace_Fourier_axis
_atom_site_displace_Fourier_wave_vector_seq_id
_atom_site_displace_Fourier_param_cos
_atom_site_displace_Fourier_param_sin
Ti11 x 1 0 -0.0066(7)
Ti11 y 1 0 0.1435(4)
Ti11 z 1 0 -0.0608(5)
Ti11 x 2 0 0
Ti11 y 2 0 0
Ti11 z 2 0 0
Ti11 x 3 0 0
Ti11 y 3 0 0
Ti11 z 3 0 0
Ti11 x 4 0 0
Ti11 y 4 0 0
Ti11 z 4 0 0
Ti11 x 5 0 0
Ti11 y 5 0 0
Ti11 z 5 0 0
Ti11 x 6 0 0.0006(4)
Ti11 y 6 0 0.01131(19)
Ti11 z 6 0 0.0223(2)
Ti11 x 7 0 0
Ti11 y 7 0 0
Ti11 z 7 0 0
Ti11 x 8 0 0
Ti11 y 8 0 0
Ti11 z 8 0 0
Ti11 x 9 0 0
Ti11 y 9 0 0
Ti11 z 9 0 0
Ti11 x 10 0 0
Ti11 y 10 0 0
Ti11 z 10 0 0
Ti11 x 11 0 0
Ti11 y 11 0 0
Ti11 z 11 0 0
Ti11 x 12 0 0.0008(2)
Ti11 y 12 0 -0.00798(15)
Ti11 z 12 0 -0.0118(3)
Fe11 x 1 0 -0.0066(7)
Fe11 y 1 0 0.1435(4)
Fe11 z 1 0 -0.0608(5)
Fe11 x 2 0 0
Fe11 y 2 0 0
Fe11 z 2 0 0
Fe11 x 3 0 0
Fe11 y 3 0 0
Fe11 z 3 0 0
Fe11 x 4 0 0
Fe11 y 4 0 0
Fe11 z 4 0 0
Fe11 x 5 0 0
Fe11 y 5 0 0
Fe11 z 5 0 0
Fe11 x 6 0 0.0006(4)
Fe11 y 6 0 0.01131(19)
Fe11 z 6 0 0.0223(2)
Fe11 x 7 0 0
Fe11 y 7 0 0
Fe11 z 7 0 0
Fe11 x 8 0 0
Fe11 y 8 0 0
Fe11 z 8 0 0
Fe11 x 9 0 0
Fe11 y 9 0 0
Fe11 z 9 0 0
Fe11 x 10 0 0
Fe11 y 10 0 0
Fe11 z 10 0 0
Fe11 x 11 0 0
Fe11 y 11 0 0
Fe11 z 11 0 0
Fe11 x 12 0 0.0008(2)
Fe11 y 12 0 -0.00798(15)
Fe11 z 12 0 -0.0118(3)
Ti12 x 1 0 -0.0066(7)
Ti12 y 1 0 0.1435(4)
Ti12 z 1 0 -0.0608(5)
Ti12 x 2 0 0
Ti12 y 2 0 0
Ti12 z 2 0 0
Ti12 x 3 0 0
Ti12 y 3 0 0
Ti12 z 3 0 0
Ti12 x 4 0 0
Ti12 y 4 0 0
Ti12 z 4 0 0
Ti12 x 5 0 0
Ti12 y 5 0 0
Ti12 z 5 0 0
Ti12 x 6 0 0.0006(4)
Ti12 y 6 0 0.01131(19)
Ti12 z 6 0 0.0223(2)
Ti12 x 7 0 0
Ti12 y 7 0 0
Ti12 z 7 0 0
Ti12 x 8 0 0
Ti12 y 8 0 0
Ti12 z 8 0 0
Ti12 x 9 0 0
Ti12 y 9 0 0
Ti12 z 9 0 0
Ti12 x 10 0 0
Ti12 y 10 0 0
Ti12 z 10 0 0
Ti12 x 11 0 0
Ti12 y 11 0 0
Ti12 z 11 0 0
Ti12 x 12 0 0.0008(2)
Ti12 y 12 0 -0.00798(15)
Ti12 z 12 0 -0.0118(3)
Fe12 x 1 0 -0.0066(7)
Fe12 y 1 0 0.1435(4)
Fe12 z 1 0 -0.0608(5)
Fe12 x 2 0 0
Fe12 y 2 0 0
Fe12 z 2 0 0
Fe12 x 3 0 0
Fe12 y 3 0 0
Fe12 z 3 0 0
Fe12 x 4 0 0
Fe12 y 4 0 0
Fe12 z 4 0 0
Fe12 x 5 0 0
Fe12 y 5 0 0
Fe12 z 5 0 0
Fe12 x 6 0 0.0006(4)
Fe12 y 6 0 0.01131(19)
Fe12 z 6 0 0.0223(2)
Fe12 x 7 0 0
Fe12 y 7 0 0
Fe12 z 7 0 0
Fe12 x 8 0 0
Fe12 y 8 0 0
Fe12 z 8 0 0
Fe12 x 9 0 0
Fe12 y 9 0 0
Fe12 z 9 0 0
Fe12 x 10 0 0
Fe12 y 10 0 0
Fe12 z 10 0 0
Fe12 x 11 0 0
Fe12 y 11 0 0
Fe12 z 11 0 0
Fe12 x 12 0 0.0008(2)
Fe12 y 12 0 -0.00798(15)
Fe12 z 12 0 -0.0118(3)
Ti13 x 1 0 -0.0066(7)
Ti13 y 1 0 0.1435(4)
Ti13 z 1 0 -0.0608(5)
Ti13 x 2 0 0
Ti13 y 2 0 0
Ti13 z 2 0 0
Ti13 x 3 0 0
Ti13 y 3 0 0
Ti13 z 3 0 0
Ti13 x 4 0 0
Ti13 y 4 0 0
Ti13 z 4 0 0
Ti13 x 5 0 0
Ti13 y 5 0 0
Ti13 z 5 0 0
Ti13 x 6 0 0.0006(4)
Ti13 y 6 0 0.01131(19)
Ti13 z 6 0 0.0223(2)
Ti13 x 7 0 0
Ti13 y 7 0 0
Ti13 z 7 0 0
Ti13 x 8 0 0
Ti13 y 8 0 0
Ti13 z 8 0 0
Ti13 x 9 0 0
Ti13 y 9 0 0
Ti13 z 9 0 0
Ti13 x 10 0 0
Ti13 y 10 0 0
Ti13 z 10 0 0
Ti13 x 11 0 0
Ti13 y 11 0 0
Ti13 z 11 0 0
Ti13 x 12 0 0.0008(2)
Ti13 y 12 0 -0.00798(15)
Ti13 z 12 0 -0.0118(3)
Fe13 x 1 0 -0.0066(7)
Fe13 y 1 0 0.1435(4)
Fe13 z 1 0 -0.0608(5)
Fe13 x 2 0 0
Fe13 y 2 0 0
Fe13 z 2 0 0
Fe13 x 3 0 0
Fe13 y 3 0 0
Fe13 z 3 0 0
Fe13 x 4 0 0
Fe13 y 4 0 0
Fe13 z 4 0 0
Fe13 x 5 0 0
Fe13 y 5 0 0
Fe13 z 5 0 0
Fe13 x 6 0 0.0006(4)
Fe13 y 6 0 0.01131(19)
Fe13 z 6 0 0.0223(2)
Fe13 x 7 0 0
Fe13 y 7 0 0
Fe13 z 7 0 0
Fe13 x 8 0 0
Fe13 y 8 0 0
Fe13 z 8 0 0
Fe13 x 9 0 0
Fe13 y 9 0 0
Fe13 z 9 0 0
Fe13 x 10 0 0
Fe13 y 10 0 0
Fe13 z 10 0 0
Fe13 x 11 0 0
Fe13 y 11 0 0
Fe13 z 11 0 0
Fe13 x 12 0 0.0008(2)
Fe13 y 12 0 -0.00798(15)
Fe13 z 12 0 -0.0118(3)
Ti21 x 1 0 -0.0013(7)
Ti21 y 1 0 0.1565(4)
Ti21 z 1 0 -0.0646(5)
Ti21 x 2 0 0
Ti21 y 2 0 0
Ti21 z 2 0 0
Ti21 x 3 0 0
Ti21 y 3 0 0
Ti21 z 3 0 0
Ti21 x 4 0 0
Ti21 y 4 0 0
Ti21 z 4 0 0
Ti21 x 5 0 0
Ti21 y 5 0 0
Ti21 z 5 0 0
Ti21 x 6 0 -0.0014(3)
Ti21 y 6 0 0.00972(19)
Ti21 z 6 0 0.0221(2)
Ti21 x 7 0 0
Ti21 y 7 0 0
Ti21 z 7 0 0
Ti21 x 8 0 0
Ti21 y 8 0 0
Ti21 z 8 0 0
Ti21 x 9 0 0
Ti21 y 9 0 0
Ti21 z 9 0 0
Ti21 x 10 0 0
Ti21 y 10 0 0
Ti21 z 10 0 0
Ti21 x 11 0 0
Ti21 y 11 0 0
Ti21 z 11 0 0
Ti21 x 12 0 0.0028(2)
Ti21 y 12 0 -0.00881(15)
Ti21 z 12 0 -0.0117(3)
Fe21 x 1 0 -0.0013(7)
Fe21 y 1 0 0.1565(4)
Fe21 z 1 0 -0.0646(5)
Fe21 x 2 0 0
Fe21 y 2 0 0
Fe21 z 2 0 0
Fe21 x 3 0 0
Fe21 y 3 0 0
Fe21 z 3 0 0
Fe21 x 4 0 0
Fe21 y 4 0 0
Fe21 z 4 0 0
Fe21 x 5 0 0
Fe21 y 5 0 0
Fe21 z 5 0 0
Fe21 x 6 0 -0.0014(3)
Fe21 y 6 0 0.00972(19)
Fe21 z 6 0 0.0221(2)
Fe21 x 7 0 0
Fe21 y 7 0 0
Fe21 z 7 0 0
Fe21 x 8 0 0
Fe21 y 8 0 0
Fe21 z 8 0 0
Fe21 x 9 0 0
Fe21 y 9 0 0
Fe21 z 9 0 0
Fe21 x 10 0 0
Fe21 y 10 0 0
Fe21 z 10 0 0
Fe21 x 11 0 0
Fe21 y 11 0 0
Fe21 z 11 0 0
Fe21 x 12 0 0.0028(2)
Fe21 y 12 0 -0.00881(15)
Fe21 z 12 0 -0.0117(3)
Ti22 x 1 0 -0.0013(7)
Ti22 y 1 0 0.1565(4)
Ti22 z 1 0 -0.0646(5)
Ti22 x 2 0 0
Ti22 y 2 0 0
Ti22 z 2 0 0
Ti22 x 3 0 0
Ti22 y 3 0 0
Ti22 z 3 0 0
Ti22 x 4 0 0
Ti22 y 4 0 0
Ti22 z 4 0 0
Ti22 x 5 0 0
Ti22 y 5 0 0
Ti22 z 5 0 0
Ti22 x 6 0 -0.0014(3)
Ti22 y 6 0 0.00972(19)
Ti22 z 6 0 0.0221(2)
Ti22 x 7 0 0
Ti22 y 7 0 0
Ti22 z 7 0 0
Ti22 x 8 0 0
Ti22 y 8 0 0
Ti22 z 8 0 0
Ti22 x 9 0 0
Ti22 y 9 0 0
Ti22 z 9 0 0
Ti22 x 10 0 0
Ti22 y 10 0 0
Ti22 z 10 0 0
Ti22 x 11 0 0
Ti22 y 11 0 0
Ti22 z 11 0 0
Ti22 x 12 0 0.0028(2)
Ti22 y 12 0 -0.00881(15)
Ti22 z 12 0 -0.0117(3)
Fe22 x 1 0 -0.0013(7)
Fe22 y 1 0 0.1565(4)
Fe22 z 1 0 -0.0646(5)
Fe22 x 2 0 0
Fe22 y 2 0 0
Fe22 z 2 0 0
Fe22 x 3 0 0
Fe22 y 3 0 0
Fe22 z 3 0 0
Fe22 x 4 0 0
Fe22 y 4 0 0
Fe22 z 4 0 0
Fe22 x 5 0 0
Fe22 y 5 0 0
Fe22 z 5 0 0
Fe22 x 6 0 -0.0014(3)
Fe22 y 6 0 0.00972(19)
Fe22 z 6 0 0.0221(2)
Fe22 x 7 0 0
Fe22 y 7 0 0
Fe22 z 7 0 0
Fe22 x 8 0 0
Fe22 y 8 0 0
Fe22 z 8 0 0
Fe22 x 9 0 0
Fe22 y 9 0 0
Fe22 z 9 0 0
Fe22 x 10 0 0
Fe22 y 10 0 0
Fe22 z 10 0 0
Fe22 x 11 0 0
Fe22 y 11 0 0
Fe22 z 11 0 0
Fe22 x 12 0 0.0028(2)
Fe22 y 12 0 -0.00881(15)
Fe22 z 12 0 -0.0117(3)
Ti23 x 1 0 -0.0013(7)
Ti23 y 1 0 0.1565(4)
Ti23 z 1 0 -0.0646(5)
Ti23 x 2 0 0
Ti23 y 2 0 0
Ti23 z 2 0 0
Ti23 x 3 0 0
Ti23 y 3 0 0
Ti23 z 3 0 0
Ti23 x 4 0 0
Ti23 y 4 0 0
Ti23 z 4 0 0
Ti23 x 5 0 0
Ti23 y 5 0 0
Ti23 z 5 0 0
Ti23 x 6 0 -0.0014(3)
Ti23 y 6 0 0.00972(19)
Ti23 z 6 0 0.0221(2)
Ti23 x 7 0 0
Ti23 y 7 0 0
Ti23 z 7 0 0
Ti23 x 8 0 0
Ti23 y 8 0 0
Ti23 z 8 0 0
Ti23 x 9 0 0
Ti23 y 9 0 0
Ti23 z 9 0 0
Ti23 x 10 0 0
Ti23 y 10 0 0
Ti23 z 10 0 0
Ti23 x 11 0 0
Ti23 y 11 0 0
Ti23 z 11 0 0
Ti23 x 12 0 0.0028(2)
Ti23 y 12 0 -0.00881(15)
Ti23 z 12 0 -0.0117(3)
Fe23 x 1 0 -0.0013(7)
Fe23 y 1 0 0.1565(4)
Fe23 z 1 0 -0.0646(5)
Fe23 x 2 0 0
Fe23 y 2 0 0
Fe23 z 2 0 0
Fe23 x 3 0 0
Fe23 y 3 0 0
Fe23 z 3 0 0
Fe23 x 4 0 0
Fe23 y 4 0 0
Fe23 z 4 0 0
Fe23 x 5 0 0
Fe23 y 5 0 0
Fe23 z 5 0 0
Fe23 x 6 0 -0.0014(3)
Fe23 y 6 0 0.00972(19)
Fe23 z 6 0 0.0221(2)
Fe23 x 7 0 0
Fe23 y 7 0 0
Fe23 z 7 0 0
Fe23 x 8 0 0
Fe23 y 8 0 0
Fe23 z 8 0 0
Fe23 x 9 0 0
Fe23 y 9 0 0
Fe23 z 9 0 0
Fe23 x 10 0 0
Fe23 y 10 0 0
Fe23 z 10 0 0
Fe23 x 11 0 0
Fe23 y 11 0 0
Fe23 z 11 0 0
Fe23 x 12 0 0.0028(2)
Fe23 y 12 0 -0.00881(15)
Fe23 z 12 0 -0.0117(3)

loop_
_atom_site_Fourier_wave_vector_seq_id
_jana_atom_site_fourier_wave_vector_q1_coeff
1 1
2 2
3 3
4 4
5 5
6 6
7 7
8 8
9 9
10 10
11 11
12 12

loop_
_atom_site_occ_special_func_atom_site_label
_atom_site_occ_special_func_crenel_c
_atom_site_occ_special_func_crenel_w
La1 0 0.1429
La2 0.110424(6) 0.0357
La3 -0.105974(8) 0.0357
Ti11 0 0.0714
Fe11 0 0.0714
Ti12 0.0536 0.0357
Fe12 0.0536 0.0357
Ti13 0.0893 0.0357
Fe13 0.0893 0.0357
Ti21 0 0.0714
Fe21 0 0.0714
Ti22 0.0536 0.0357
Fe22 0.0536 0.0357
Ti23 0.0893 0.0357
Fe23 0.0893 0.0357
O1 0 0.2143
O2 0 0.25
O3 0 0.25

loop_
_atom_type_symbol
_atom_type_scat_dispersion_real
_atom_type_scat_dispersion_imag
_atom_type_scat_source
Fe 0.3463 0.8444 'International Tables Vol C tables 4.2.6.8 and 6.1.1.1'
La -0.2871 2.4523 'International Tables Vol C tables 4.2.6.8 and 6.1.1.1'
O 0.0106 0.0060 'International Tables Vol C tables 4.2.6.8 and 6.1.1.1'
Ti 0.2776 0.4457 'International Tables Vol C tables 4.2.6.8 and 6.1.1.1'

loop_
_cell_wave_vector_seq_id
_cell_wave_vector_x
_cell_wave_vector_y
_cell_wave_vector_z
1 0.000000 0.071429 0.000000

loop_
_geom_bond_atom_site_label_1
_geom_bond_atom_site_label_2
_geom_bond_site_ssg_symmetry_2
_geom_bond_distance_av
_geom_bond_distance_min
_geom_bond_distance_max
La1 Ti11 1_5545 3.436(3) 3.436(3) 3.436(3)
La1 Ti11 . 3.366(3) 3.366(3) 3.366(3)
La1 Ti11 6_5445 3.340(2) 3.340(2) 3.340(2)
La1 Fe11 1_5545 3.436(3) 3.436(3) 3.436(3)
La1 Fe11 . 3.366(3) 3.366(3) 3.366(3)
La1 Fe11 6_5445 3.340(2) 3.340(2) 3.340(2)
La1 Ti13 6_5445 3.3239(14) 3.3239(14) 3.3239(14)
La1 Fe13 6_5445 3.3239(14) 3.3239(14) 3.3239(14)
La1 Ti21 1_4545 3.427(3) 3.427(3) 3.427(3)
La1 Ti21 1_4555 3.354(3) 3.354(3) 3.354(3)
La1 Ti21 6_5445 3.3483(19) 3.3483(19) 3.3483(19)
La1 Fe21 1_4545 3.427(3) 3.427(3) 3.427(3)
La1 Fe21 1_4555 3.354(3) 3.354(3) 3.354(3)
La1 Fe21 6_5445 3.3483(19) 3.3483(19) 3.3483(19)
La1 Ti23 6_5445 3.3388(14) 3.3388(14) 3.3388(14)
La1 Fe23 6_5445 3.3388(14) 3.3388(14) 3.3388(14)
La1 O1 1_5545 2.45(5) 2.44(2) 2.47(7)
La1 O1 . 3.13(5) 3.12(2) 3.13(7)
La1 O2 . 2.479(18) 2.426(18) 2.533(18)
La1 O2 6_5545 3.188(18) 3.139(18) 3.237(18)
La1 O3 1_4555 2.464(18) 2.420(17) 2.508(18)
La1 O3 6_5545 3.197(18) 3.158(18) 3.236(17)
La1 Ti121 5_5555 3.458(3) 3.458(3) 3.458(3)
La1 Ti121 5_5565 3.362(3) 3.362(3) 3.362(3)
La1 Fe121 5_5555 3.458(3) 3.458(3) 3.458(3)
La1 Fe121 5_5565 3.362(3) 3.362(3) 3.362(3)
La1 Ti221 5_5555 3.420(3) 3.420(3) 3.420(3)
La1 Ti221 5_5565 3.336(3) 3.336(3) 3.336(3)
La1 Fe221 5_5555 3.420(3) 3.420(3) 3.420(3)
La1 Fe221 5_5565 3.336(3) 3.336(3) 3.336(3)
La1 O11 2_5455 3.02(5) 2.86(7) 3.18(2)
La1 O11 2_5555 3.02(5) 2.44(2) 3.61(7)
La1 O21 5_5555 2.730(10) 2.662(2) 2.799(17)
La1 O21 2_5455 2.899(10) 2.883(2) 2.915(17)
La1 O31 5_5555 2.687(10) 2.618(2) 2.755(17)
La1 O31 2_4455 2.909(10) 2.901(17) 2.916(2)
La2 Ti13 1_5545 3.3942(17) 3.3942(17) 3.3942(17)
La2 Ti13 8_5645 3.3537(9) 3.3537(9) 3.3537(9)
La2 Fe13 1_5545 3.3942(17) 3.3942(17) 3.3942(17)
La2 Fe13 8_5645 3.3537(9) 3.3537(9) 3.3537(9)
La2 Ti23 1_4545 3.3859(17) 3.3859(17) 3.3859(17)
La2 Fe23 1_4545 3.3859(17) 3.3859(17) 3.3859(17)
La2 O1 1_5545 2.55(7) 2.55(7) 2.55(7)
La2 O2 . 2.45(2) 2.45(2) 2.45(2)
La2 O2 3_4555 2.49(2) 2.49(2) 2.49(2)
La2 O2 6_5545 2.43(2) 2.43(2) 2.43(2)
La2 O2 8_5645 2.54(2) 2.54(2) 2.54(2)
La2 O3 1_4555 2.40(2) 2.40(2) 2.40(2)
La2 O3 6_5545 2.457(19) 2.457(19) 2.457(19)
La2 O11 2_5455 3.36(7) 3.36(7) 3.36(7)
La2 O21 5_5555 3.221(17) 3.221(17) 3.221(17)
La2 O31 5_5555 3.197(17) 3.197(17) 3.197(17)
Ti11 O1 . 2.00(2) 2.00(2) 2.00(2)
Ti11 O2 . 1.939(18) 1.939(18) 1.939(18)
Ti11 O2 6_5555 2.007(18) 2.007(18) 2.007(18)
Ti11 La11 5_5555 3.387(3) 3.387(3) 3.387(3)
Ti11 La11 5_5565 3.411(3) 3.411(3) 3.411(3)
Ti11 La11 2_5555 3.353(2) 3.353(2) 3.353(2)
Ti11 O11 5_5565 1.98(3) 1.98(3) 1.98(3)
Ti11 O21 5_5565 1.940(3) 1.940(3) 1.940(3)
Ti11 O21 2_5455 2.121(3) 2.121(3) 2.121(3)
Fe11 O1 . 2.00(2) 2.00(2) 2.00(2)
Fe11 O2 . 1.939(18) 1.939(18) 1.939(18)
Fe11 O2 6_5555 2.007(18) 2.007(18) 2.007(18)
Fe11 La11 5_5555 3.387(3) 3.387(3) 3.387(3)
Fe11 La11 5_5565 3.411(3) 3.411(3) 3.411(3)
Fe11 La11 2_5555 3.353(2) 3.353(2) 3.353(2)
Fe11 O11 5_5565 1.98(3) 1.98(3) 1.98(3)
Fe11 O21 5_5565 1.940(3) 1.940(3) 1.940(3)
Fe11 O21 2_5455 2.121(3) 2.121(3) 2.121(3)
Ti13 O1 . 1.99(9) 1.99(9) 1.99(9)
Ti13 O2 . 1.82(2) 1.82(2) 1.82(2)
Ti13 O2 6_5555 1.87(2) 1.87(2) 1.87(2)
Ti13 La11 2_5455 3.4476(13) 3.4476(13) 3.4476(13)
Ti13 La31 5_5565 3.4968(17) 3.4968(17) 3.4968(17)
Ti13 O11 5_5565 2.01(9) 2.01(9) 2.01(9)
Ti13 O21 5_5565 2.293(17) 2.293(17) 2.293(17)
Ti13 O21 2_5455 1.725(17) 1.725(17) 1.725(17)
Fe13 O1 . 1.99(9) 1.99(9) 1.99(9)
Fe13 O2 . 1.82(2) 1.82(2) 1.82(2)
Fe13 O2 6_5555 1.87(2) 1.87(2) 1.87(2)
Fe13 La11 2_5455 3.4476(13) 3.4476(13) 3.4476(13)
Fe13 La31 5_5565 3.4968(17) 3.4968(17) 3.4968(17)
Fe13 O11 5_5565 2.01(9) 2.01(9) 2.01(9)
Fe13 O21 5_5565 2.293(17) 2.293(17) 2.293(17)
Fe13 O21 2_5455 1.725(17) 1.725(17) 1.725(17)
Ti21 O1 1_6555 1.99(2) 1.99(2) 1.99(2)
Ti21 O3 . 1.940(17) 1.940(17) 1.940(17)
Ti21 O3 6_6555 2.024(18) 2.024(18) 2.024(18)
Ti21 La11 5_5555 3.391(3) 3.391(3) 3.391(3)
Ti21 La11 5_5565 3.418(3) 3.418(3) 3.418(3)
Ti21 La11 2_6455 3.4901(19) 3.4901(19) 3.4901(19)
Ti21 La11 2_6555 3.3451(19) 3.3451(19) 3.3451(19)
Ti21 O11 5_5565 2.06(3) 2.06(3) 2.06(3)
Ti21 O31 5_6565 1.968(3) 1.968(3) 1.968(3)
Ti21 O31 2_5455 2.086(3) 2.086(3) 2.086(3)
Fe21 O1 1_6555 1.99(2) 1.99(2) 1.99(2)
Fe21 O3 . 1.940(17) 1.940(17) 1.940(17)
Fe21 O3 6_6555 2.024(18) 2.024(18) 2.024(18)
Fe21 La11 5_5555 3.391(3) 3.391(3) 3.391(3)
Fe21 La11 5_5565 3.418(3) 3.418(3) 3.418(3)
Fe21 La11 2_6455 3.4901(19) 3.4901(19) 3.4901(19)
Fe21 La11 2_6555 3.3451(19) 3.3451(19) 3.3451(19)
Fe21 O11 5_5565 2.06(3) 2.06(3) 2.06(3)
Fe21 O31 5_6565 1.968(3) 1.968(3) 1.968(3)
Fe21 O31 2_5455 2.086(3) 2.086(3) 2.086(3)
Ti23 O1 1_6555 2.01(8) 2.01(8) 2.01(8)
Ti23 O3 . 1.77(2) 1.77(2) 1.77(2)
Ti23 O3 6_6555 1.89(2) 1.89(2) 1.89(2)
Ti23 La11 2_6455 3.4885(13) 3.4885(13) 3.4885(13)
Ti23 La31 5_5565 3.4641(17) 3.4641(17) 3.4641(17)
Ti23 O11 5_5565 2.00(9) 2.00(9) 2.00(9)
Ti23 O31 5_6565 2.299(17) 2.299(17) 2.299(17)
Ti23 O31 2_5455 1.826(17) 1.826(17) 1.826(17)
Fe23 O1 1_6555 2.01(8) 2.01(8) 2.01(8)
Fe23 O3 . 1.77(2) 1.77(2) 1.77(2)
Fe23 O3 6_6555 1.89(2) 1.89(2) 1.89(2)
Fe23 La11 2_6455 3.4885(13) 3.4885(13) 3.4885(13)
Fe23 La31 5_5565 3.4641(17) 3.4641(17) 3.4641(17)
Fe23 O11 5_5565 2.00(9) 2.00(9) 2.00(9)
Fe23 O31 5_6565 2.299(17) 2.299(17) 2.299(17)
Fe23 O31 2_5455 1.826(17) 1.826(17) 1.826(17)
O1 O2 . 2.83(6) 2.75(8) 2.95(8)
O1 O2 6_5555 2.77(6) 2.76(8) 2.80(3)
O1 O3 1_4555 2.82(6) 2.73(8) 2.91(8)
O1 O3 6_5555 2.79(6) 2.75(8) 2.81(3)
O1 La11 2_5455 2.79(4) 2.61(7) 2.96(2)
O1 La11 2_5555 2.59(4) 2.47(7) 2.71(2)
O1 Ti121 5_5565 2.05(9) 2.05(9) 2.05(9)
O1 Fe121 5_5565 2.05(9) 2.05(9) 2.05(9)
O1 Ti221 5_5565 1.99(9) 1.99(9) 1.99(9)
O1 Fe221 5_5565 1.99(9) 1.99(9) 1.99(9)
O1 O11 2_5465 3.57(8) 2.61(10) 4.07(10)
O1 O11 2_5565 3.43(7) 3.13(7) 3.73(7)
O1 O21 5_5565 2.82(6) 2.65(8) 3.07(8)
O1 O21 2_5455 2.79(6) 2.41(8) 3.02(8)
O1 O31 5_5565 2.81(6) 2.68(8) 3.04(8)
O1 O31 2_4455 2.79(6) 2.42(8) 2.99(8)
O2 O2 3_4555 2.84(3) 2.84(3) 2.84(3)
O2 O2 7_5455 2.84(3) 2.84(3) 2.84(3)
O2 O2 6_5545 2.82(3) 2.74(3) 2.87(2)
O2 O2 6_5555 2.82(3) 2.74(3) 2.87(2)
O2 O3 1_4555 3.56(3) 3.41(2) 3.71(3)
O2 O3 3_4555 2.92(3) 2.92(3) 2.92(3)
O2 O3 7_4455 2.76(3) 2.76(3) 2.76(3)
O2 La11 5_5555 2.765(18) 2.741(18) 2.789(18)
O2 La11 2_5555 2.749(18) 2.716(18) 2.782(18)
O2 La31 5_5555 2.50(2) 2.50(2) 2.50(2)
O2 La31 2_5555 2.44(2) 2.44(2) 2.44(2)
O2 Ti121 5_5565 2.022(18) 2.022(18) 2.022(18)
O2 Ti121 2_5555 2.164(18) 2.164(18) 2.164(18)
O2 Fe121 5_5565 2.022(18) 2.022(18) 2.022(18)
O2 Fe121 2_5555 2.164(18) 2.164(18) 2.164(18)
O2 O11 5_5565 2.84(6) 2.72(3) 2.97(8)
O2 O11 2_5555 2.77(6) 2.40(8) 3.49(8)
O2 O21 5_5555 3.36(2) 3.272(18) 3.52(2)
O2 O21 2_5455 2.78(2) 2.64(3) 2.947(19)
O2 O21 2_5555 2.78(2) 2.595(18) 2.98(3)
O3 O3 3_4555 2.85(3) 2.85(3) 2.85(3)
O3 O3 7_5455 2.85(3) 2.85(3) 2.85(3)
O3 O3 6_6545 2.84(3) 2.73(3) 2.92(3)
O3 O3 6_6555 2.84(3) 2.73(3) 2.92(3)
O3 La11 5_5555 2.755(17) 2.726(17) 2.784(18)
O3 La11 2_6555 2.757(18) 2.722(18) 2.793(17)
O3 La31 3_5455 2.52(2) 2.52(2) 2.52(2)
O3 La31 5_5555 2.46(2) 2.46(2) 2.46(2)
O3 La31 2_6555 2.474(19) 2.474(19) 2.474(19)
O3 La31 4_5655 3.04(2) 3.04(2) 3.04(2)
O3 Ti221 5_6565 2.027(19) 2.027(19) 2.027(19)
O3 Ti221 2_5555 2.179(17) 2.179(17) 2.179(17)
O3 Fe221 5_6565 2.027(19) 2.027(19) 2.027(19)
O3 Fe221 2_5555 2.179(17) 2.179(17) 2.179(17)
O3 O11 3_5465 3.40(7) 3.40(7) 3.40(7)
O3 O11 5_5565 2.86(6) 2.77(3) 2.96(8)
O3 O11 2_6555 2.79(6) 2.43(8) 3.49(8)
O3 O11 4_5655 3.47(7) 3.47(7) 3.47(7)
O3 O31 5_6555 3.26(2) 3.13(3) 3.41(2)
O3 O31 2_5455 2.80(2) 2.66(3) 2.932(17)
O3 O31 2_5555 2.79(2) 2.635(19) 2.90(2)
La11 Ti121 . 3.418(3) 3.418(3) 3.418(3)
La11 Ti121 1_5565 3.366(3) 3.366(3) 3.366(3)
La11 Ti121 6_4555 3.421(3) 3.421(3) 3.421(3)
La11 Fe121 . 3.418(3) 3.418(3) 3.418(3)
La11 Fe121 1_5565 3.366(3) 3.366(3) 3.366(3)
La11 Fe121 6_4555 3.421(3) 3.421(3) 3.421(3)
La11 Ti221 1_6555 3.439(3) 3.439(3) 3.439(3)
La11 Ti221 1_6565 3.401(3) 3.401(3) 3.401(3)
La11 Ti221 6_4555 3.406(3) 3.406(3) 3.406(3)
La11 Fe221 1_6555 3.439(3) 3.439(3) 3.439(3)
La11 Fe221 1_6565 3.401(3) 3.401(3) 3.401(3)
La11 Fe221 6_4555 3.406(3) 3.406(3) 3.406(3)
La11 O11 . 3.27(5) 2.88(2) 3.65(7)
La11 O11 1_5565 2.40(5) 2.09(7) 2.72(2)
La11 O21 . 2.389(10) 2.376(2) 2.402(17)
La11 O21 6_4455 3.132(10) 2.964(17) 3.300(2)
La11 O31 1_6555 2.358(10) 2.318(17) 2.398(2)
La11 O31 6_4455 3.164(10) 3.056(17) 3.272(2)
La31 O11 . 2.54(7) 2.54(7) 2.54(7)
La31 O11 1_5565 3.16(7) 3.16(7) 3.16(7)
La31 O21 . 3.089(17) 3.089(17) 3.089(17)
La31 O31 1_6555 2.964(17) 2.964(17) 2.964(17)
Ti121 O11 . 2.16(8) 2.16(8) 2.16(8)
Ti121 O21 . 2.129(17) 2.129(17) 2.129(17)
Ti121 O21 6_4445 1.737(17) 1.737(17) 1.737(17)
Fe121 O11 . 2.16(8) 2.16(8) 2.16(8)
Fe121 O21 . 2.129(17) 2.129(17) 2.129(17)
Fe121 O21 6_4445 1.737(17) 1.737(17) 1.737(17)
Ti221 O11 1_4555 2.19(8) 2.19(8) 2.19(8)
Ti221 O31 . 2.098(17) 2.098(17) 2.098(17)
Ti221 O31 6_3445 1.769(17) 1.769(17) 1.769(17)
Fe221 O11 1_4555 2.19(8) 2.19(8) 2.19(8)
Fe221 O31 . 2.098(17) 2.098(17) 2.098(17)
Fe221 O31 6_3445 1.769(17) 1.769(17) 1.769(17)
O11 O21 . 2.96(6) 2.83(2) 3.08(8)
O11 O21 6_4445 2.82(6) 2.12(9) 3.29(2)
O11 O31 1_6545 4.20(6) 3.47(8) 4.62(8)
O11 O31 1_6555 2.97(6) 2.91(8) 3.07(8)
O11 O31 6_4445 2.86(6) 2.20(9) 3.28(2)
O21 O21 6_4445 2.832(17) 2.76(2) 2.908(3)
O21 O21 6_4455 2.832(17) 2.76(2) 2.908(3)
O21 O31 1_6555 3.567(17) 3.27(2) 3.93(2)
O31 O31 6_3445 2.841(17) 2.77(2) 2.888(3)
O31 O31 6_3455 2.841(17) 2.77(2) 2.888(3)

loop_
_jana_cell_twin_matrix_id
_jana_cell_twin_volume_fraction
_jana_cell_twin_matrix_1_1
_jana_cell_twin_matrix_1_2
_jana_cell_twin_matrix_1_3
_jana_cell_twin_matrix_2_1
_jana_cell_twin_matrix_2_2
_jana_cell_twin_matrix_2_3
_jana_cell_twin_matrix_3_1
_jana_cell_twin_matrix_3_2
_jana_cell_twin_matrix_3_3
1 0.5908(10) 1 0 0 0 1 0 0 0 1
2 0.4092(10) 1 0 0 0 -1 0 0 0 -1

loop_
_jana_atom_site_crenel_ortho_func_id
_jana_atom_site_crenel_ortho_func_c
_jana_atom_site_crenel_ortho_func_w
_jana_atom_site_crenel_ortho_func_eps
1 0.000000 0.142857 0.950000
2 0.110424 0.035714 0.950000
3 -0.105974 0.035714 0.950000
4 0.000000 0.214286 0.950000
5 0.000000 0.250000 0.950000
6 0.000000 0.250000 0.950000

loop_
_jana_atom_site_displace_crenel_ortho_atom_site_label
_jana_atom_site_displace_crenel_ortho_axis
_jana_atom_site_displace_crenel_ortho_id
_jana_atom_site_displace_crenel_ortho_param_order
_jana_atom_site_displace_crenel_ortho_param_coeff
La1 x 1 1 0.00007(10)
La1 y 1 1 0.03822(4)
La1 z 1 1 0.00045(6)
La1 x 1 2 0.00016(3)
La1 y 1 2 -0.00062(4)
La1 z 1 2 0.00053(4)
O1 x 4 1 0.0001(5)
O1 y 4 1 0.0226(6)
O1 z 4 1 -0.0098(5)
O1 x 4 2 0.0004(3)
O1 y 4 2 0.0081(5)
O1 z 4 2 0.0052(6)
O1 x 4 3 0.0000(7)
O1 y 4 3 -0.0058(8)
O1 z 4 3 0.0052(8)
O1 x 4 4 0.0003(4)
O1 y 4 4 -0.0062(6)
O1 z 4 4 -0.0014(6)
O1 x 4 5 -0.0001(8)
O1 y 4 5 0.0095(10)
O1 z 4 5 0.0039(10)
O1 x 4 6 0
O1 y 4 6 0
O1 z 4 6 0
O2 x 5 1 0.0016(3)
O2 y 5 1 0.0355(5)
O2 z 5 1 0.0011(4)
O2 x 5 2 -0.0083(3)
O2 y 5 2 -0.0040(4)
O2 z 5 2 0.0142(5)
O2 x 5 3 0.0056(4)
O2 y 5 3 -0.0046(5)
O2 z 5 3 -0.0058(5)
O2 x 5 4 0.0031(3)
O2 y 5 4 0.0081(5)
O2 z 5 4 -0.0038(5)
O2 x 5 5 -0.0072(4)
O2 y 5 5 0.0061(6)
O2 z 5 5 0.0027(6)
O2 x 5 6 0
O2 y 5 6 0
O2 z 5 6 0
O3 x 6 1 -0.0019(3)
O3 y 6 1 0.0374(4)
O3 z 6 1 0.0011(4)
O3 x 6 2 0.0061(3)
O3 y 6 2 0.0025(4)
O3 z 6 2 0.0167(5)
O3 x 6 3 -0.0058(4)
O3 y 6 3 -0.0034(5)
O3 z 6 3 -0.0061(5)
O3 x 6 4 -0.0013(3)
O3 y 6 4 0.0044(5)
O3 z 6 4 -0.0042(5)
O3 x 6 5 0.0068(4)
O3 y 6 5 0.0047(6)
O3 z 6 5 0.0026(6)
O3 x 6 6 0
O3 y 6 6 0
O3 z 6 6 0

loop_
_jana_atom_site_u_crenel_ortho_atom_site_label
_jana_atom_site_u_crenel_ortho_tens_elem
_jana_atom_site_u_crenel_ortho_id
_jana_atom_site_u_crenel_ortho_param_order
_jana_atom_site_u_crenel_ortho_param_coeff
La1 U11 1 1 0.00041(6)
La1 U22 1 1 0.00050(7)
La1 U33 1 1 0.00104(9)
La1 U12 1 1 0.00011(9)
La1 U13 1 1 0.00012(6)
La1 U23 1 1 -0.00025(10)
La1 U11 1 2 0.00068(7)
La1 U22 1 2 0.00055(7)
La1 U33 1 2 -0.00089(10)
La1 U12 1 2 -0.00014(10)
La1 U13 1 2 0.00021(16)
La1 U23 1 2 0.00040(8)
La1 U11 1 3 -0.00031(9)
La1 U22 1 3 0.00085(9)
La1 U33 1 3 -0.00027(13)
La1 U12 1 3 -0.00017(8)
La1 U13 1 3 -0.00015(9)
La1 U23 1 3 -0.00029(17)
La1 U11 1 4 0
La1 U22 1 4 0
La1 U33 1 4 0
La1 U12 1 4 0
La1 U13 1 4 0
La1 U23 1 4 0
